data_4514003
loop_
_publ_author_name
'Chen, Min'
'Chen, Changle'

_publ_section_title
;
 Rational Design of High-Performance Phosphine Sulfonate Nickel Catalysts
 for Ethylene Polymerization and Copolymerization with Polar Monomers
;
_journal_name_full 'ACS Catalysis'
_journal_page_first 1308
_journal_paper_doi 10.1021/acscatal.6b03394
_journal_year 2017
_chemical_formula_sum 'C53 H50 Ni O5 P2 S Si'
_chemical_formula_weight 947.73
_chemical_name_systematic
; 
 ? 
;
_space_group_IT_number 2
_symmetry_cell_setting triclinic
_symmetry_space_group_name_Hall '-P 1'
_symmetry_space_group_name_H-M 'P -1'
_atom_sites_solution_hydrogens geom
_atom_sites_solution_primary direct
_atom_sites_solution_secondary difmap
_audit_creation_method SHELXL-97
_cell_angle_alpha 88.813(2)
_cell_angle_beta 82.852(2)
_cell_angle_gamma 76.6400(10)
_cell_formula_units_Z 4
_cell_length_a 12.3423(11)
_cell_length_b 19.3240(17)
_cell_length_c 21.3802(19)
_cell_measurement_reflns_used 5287
_cell_measurement_temperature 298(2)
_cell_measurement_theta_max 22.788
_cell_measurement_theta_min 2.334
_cell_volume 4922.5(8)
_computing_cell_refinement 'Bruker SMART'
_computing_data_collection 'Bruker SMART'
_computing_data_reduction 'Bruker SHELXTL'
_computing_molecular_graphics 'Bruker SHELXTL'
_computing_publication_material 'Bruker SHELXTL'
_computing_structure_refinement 'SHELXL-97 (Sheldrick, 1997)'
_computing_structure_solution 'SHELXS-97 (Sheldrick, 1990)'
_diffrn_ambient_temperature 298(2)
_diffrn_measured_fraction_theta_full 0.982
_diffrn_measured_fraction_theta_max 0.982
_diffrn_measurement_device_type 'CCD area detector'
_diffrn_measurement_method 'phi and omega scans'
_diffrn_radiation_monochromator graphite
_diffrn_radiation_source 'fine-focus sealed tube'
_diffrn_radiation_type MoK\a
_diffrn_radiation_wavelength 0.71073
_diffrn_reflns_av_R_equivalents 0.0324
_diffrn_reflns_av_sigmaI/netI 0.0901
_diffrn_reflns_limit_h_max 14
_diffrn_reflns_limit_h_min -14
_diffrn_reflns_limit_k_max 22
_diffrn_reflns_limit_k_min -22
_diffrn_reflns_limit_l_max 17
_diffrn_reflns_limit_l_min -25
_diffrn_reflns_number 25106
_diffrn_reflns_theta_full 25.02
_diffrn_reflns_theta_max 25.02
_diffrn_reflns_theta_min 2.17
_exptl_absorpt_coefficient_mu 0.572
_exptl_absorpt_correction_T_max 0.8798
_exptl_absorpt_correction_T_min 0.8250
_exptl_absorpt_correction_type multi-scan
_exptl_absorpt_process_details sadabs
_exptl_crystal_colour yellow
_exptl_crystal_density_diffrn 1.279
_exptl_crystal_density_meas ?
_exptl_crystal_density_method 'not measured'
_exptl_crystal_description needle-like
_exptl_crystal_F_000 1984
_exptl_crystal_size_max 0.35
_exptl_crystal_size_mid 0.30
_exptl_crystal_size_min 0.23
_refine_diff_density_max 1.017
_refine_diff_density_min -0.545
_refine_diff_density_rms 0.053
_refine_ls_extinction_method none
_refine_ls_goodness_of_fit_ref 1.039
_refine_ls_hydrogen_treatment mixed
_refine_ls_matrix_type full
_refine_ls_number_parameters 1135
_refine_ls_number_reflns 17053
_refine_ls_number_restraints 2
_refine_ls_restrained_S_all 1.041
_refine_ls_R_factor_all 0.1199
_refine_ls_R_factor_gt 0.0545
_refine_ls_shift/su_max 0.001
_refine_ls_shift/su_mean 0.000
_refine_ls_structure_factor_coef Fsqd
_refine_ls_weighting_details 'calc w=1/[\s^2^(Fo^2^)+(0.0364P)^2^+0.0000P] where P=(Fo^2^+2Fc^2^)/3'
_refine_ls_weighting_scheme calc
_refine_ls_wR_factor_gt 0.1038
_refine_ls_wR_factor_ref 0.1189
_reflns_number_gt 8732
_reflns_number_total 17053
_reflns_threshold_expression >2sigma(I)
_cod_data_source_file cs6b03394_si_004.cif
_cod_data_source_block 160728c
_cod_depositor_comments
;
The following automatic conversions were performed:

'_symmetry_cell_setting' value 'Triclinic' changed to 'triclinic'
according to
/usr/data/users/saulius/crontab/automatic-downloads/rss-feeds/ACS/lib/dictionaries/cif_core.dic
dictionary named 'cif_core.dic' version 2.4.2 from 2011-04-26.

'_exptl_crystal_density_meas' value 'not measured' was changed to '?'
- the value is perceived as not measured.

Automatic conversion script
Id: cif_fix_values 4268 2015-11-12 08:31:59Z antanas 
;
_cod_original_sg_symbol_H-M P-1
_cod_database_code 4514003

loop_
_symmetry_equiv_pos_as_xyz
'x, y, z'
'-x, -y, -z'

loop_
_atom_site_label
_atom_site_type_symbol
_atom_site_fract_x
_atom_site_fract_y
_atom_site_fract_z
_atom_site_U_iso_or_equiv
_atom_site_adp_type
_atom_site_occupancy
_atom_site_symmetry_multiplicity
_atom_site_calc_flag
_atom_site_refinement_flags
Ni1 Ni 0.60721(4) 0.36447(3) 0.15927(2) 0.05329(16) Uani 1 1 d .
Ni2 Ni 0.18954(4) 0.79274(3) 0.40731(2) 0.05241(16) Uani 1 1 d U
O1 O 0.6302(2) 0.28782(14) 0.09884(13) 0.0691(8) Uani 1 1 d .
O2 O 0.5458(3) 0.3699(2) 0.02144(14) 0.0988(11) Uani 1 1 d .
O3 O 0.6295(3) 0.2448(2) -0.00567(16) 0.1267(15) Uani 1 1 d .
O4 O 0.6177(3) 0.2487(2) 0.24322(19) 0.1121(13) Uani 1 1 d .
O5 O 0.2820(4) 0.17346(18) 0.24561(17) 0.1014(11) Uani 1 1 d .
O6 O 0.1850(2) 0.85398(16) 0.33225(15) 0.0923(10) Uani 1 1 d U
O7 O 0.0561(3) 0.94407(18) 0.39335(19) 0.1173(13) Uani 1 1 d .
O8 O 0.1247(3) 0.97147(17) 0.28838(16) 0.1007(11) Uani 1 1 d .
O9 O 0.2141(3) 0.69455(15) 0.29868(14) 0.0734(8) Uani 1 1 d .
O10 O -0.1445(3) 0.67790(17) 0.26309(14) 0.0895(10) Uani 1 1 d .
P1 P 0.42493(8) 0.36621(6) 0.17426(5) 0.0491(3) Uani 1 1 d .
P2 P 0.78611(9) 0.37481(6) 0.13649(5) 0.0520(3) Uani 1 1 d .
P3 P 0.00999(8) 0.79028(5) 0.40596(5) 0.0458(3) Uani 1 1 d .
P4 P 0.35470(9) 0.80956(6) 0.43184(5) 0.0545(3) Uani 1 1 d .
S1 S 0.57119(10) 0.29608(8) 0.04146(6) 0.0763(4) Uani 1 1 d .
S2 S 0.09999(11) 0.91666(7) 0.32662(7) 0.0752(4) Uani 1 1 d .
Si1 Si 0.46476(15) 0.18868(11) -0.05270(8) 0.1227(7) Uani 1 1 d .
Si2 Si -0.01032(13) 0.97838(7) 0.18654(7) 0.0843(4) Uani 1 1 d U
C1 C 0.3785(3) 0.30472(19) 0.12356(18) 0.0469(10) Uani 1 1 d .
C2 C 0.4392(3) 0.2757(2) 0.06654(19) 0.0552(11) Uani 1 1 d .
C3 C 0.3985(4) 0.2317(2) 0.0270(2) 0.0692(13) Uani 1 1 d .
C4 C 0.2917(4) 0.2202(2) 0.0489(2) 0.0732(13) Uani 1 1 d .
H4 H 0.2613 0.1918 0.0247 0.088 Uiso 1 1 calc R
C5 C 0.2303(4) 0.2488(2) 0.1042(2) 0.0681(13) Uani 1 1 d .
H5 H 0.1599 0.2399 0.1165 0.082 Uiso 1 1 calc R
C6 C 0.2734(3) 0.2907(2) 0.14156(18) 0.0580(11) Uani 1 1 d .
H6 H 0.2319 0.3097 0.1791 0.070 Uiso 1 1 calc R
C7 C 0.5788(6) 0.1091(4) -0.0434(4) 0.214(4) Uani 1 1 d .
H7A H 0.6148 0.0914 -0.0842 0.321 Uiso 1 1 calc R
H7B H 0.5479 0.0730 -0.0213 0.321 Uiso 1 1 calc R
H7C H 0.6329 0.1218 -0.0199 0.321 Uiso 1 1 calc R
C8 C 0.3511(5) 0.1537(4) -0.0863(3) 0.184(4) Uani 1 1 d .
H8A H 0.2873 0.1922 -0.0899 0.276 Uiso 1 1 calc R
H8B H 0.3289 0.1183 -0.0587 0.276 Uiso 1 1 calc R
H8C H 0.3799 0.1330 -0.1272 0.276 Uiso 1 1 calc R
C9 C 0.4993(6) 0.2530(4) -0.1134(3) 0.187(4) Uani 1 1 d .
H9A H 0.5654 0.2676 -0.1048 0.281 Uiso 1 1 calc R
H9B H 0.4378 0.2939 -0.1125 0.281 Uiso 1 1 calc R
H9C H 0.5128 0.2309 -0.1543 0.281 Uiso 1 1 calc R
C10 C 0.3725(3) 0.3457(2) 0.25526(19) 0.0548(11) Uani 1 1 d .
C11 C 0.3229(3) 0.4021(3) 0.2971(2) 0.0669(12) Uani 1 1 d .
H11 H 0.3146 0.4485 0.2826 0.080 Uiso 1 1 calc R
C12 C 0.2860(4) 0.3909(3) 0.3588(2) 0.0819(15) Uani 1 1 d .
H12 H 0.2535 0.4292 0.3859 0.098 Uiso 1 1 calc R
C13 C 0.2978(5) 0.3223(4) 0.3801(2) 0.0942(17) Uani 1 1 d .
H13 H 0.2716 0.3144 0.4217 0.113 Uiso 1 1 calc R
C14 C 0.3473(4) 0.2655(3) 0.3413(2) 0.0854(15) Uani 1 1 d .
H14 H 0.3544 0.2196 0.3568 0.102 Uiso 1 1 calc R
C15 C 0.3876(4) 0.2757(3) 0.2783(2) 0.0648(12) Uani 1 1 d .
C16 C 0.4492(5) 0.2115(3) 0.2404(2) 0.0713(13) Uani 1 1 d .
C17 C 0.5652(5) 0.1998(3) 0.2240(3) 0.0796(15) Uani 1 1 d .
C18 C 0.6215(6) 0.1416(4) 0.1883(3) 0.115(2) Uani 1 1 d .
H18 H 0.6988 0.1339 0.1775 0.138 Uiso 1 1 calc R
C19 C 0.5648(7) 0.0947(3) 0.1684(3) 0.112(2) Uani 1 1 d .
H19 H 0.6040 0.0568 0.1424 0.134 Uiso 1 1 calc R
C20 C 0.4499(6) 0.1020(3) 0.1860(3) 0.1059(19) Uani 1 1 d .
H20 H 0.4124 0.0692 0.1731 0.127 Uiso 1 1 calc R
C21 C 0.3932(5) 0.1610(3) 0.2239(3) 0.0850(15) Uani 1 1 d .
C22 C 0.7259(5) 0.2287(3) 0.2597(3) 0.138(3) Uani 1 1 d .
H22A H 0.7302 0.1904 0.2894 0.208 Uiso 1 1 calc R
H22B H 0.7444 0.2685 0.2785 0.208 Uiso 1 1 calc R
H22C H 0.7779 0.2133 0.2227 0.208 Uiso 1 1 calc R
C23 C 0.2237(6) 0.1189(3) 0.2392(3) 0.162(3) Uani 1 1 d .
H23A H 0.2240 0.1093 0.1953 0.243 Uiso 1 1 calc R
H23B H 0.1477 0.1341 0.2588 0.243 Uiso 1 1 calc R
H23C H 0.2603 0.0764 0.2592 0.243 Uiso 1 1 calc R
C24 C 0.3319(3) 0.4503(2) 0.15603(17) 0.0497(10) Uani 1 1 d .
C25 C 0.2155(4) 0.4664(2) 0.17508(19) 0.0618(12) Uani 1 1 d .
H25 H 0.1835 0.4350 0.2006 0.074 Uiso 1 1 calc R
C26 C 0.1491(4) 0.5286(3) 0.1560(2) 0.0808(15) Uani 1 1 d .
H26 H 0.0724 0.5392 0.1693 0.097 Uiso 1 1 calc R
C27 C 0.1936(5) 0.5745(3) 0.1181(2) 0.0828(16) Uani 1 1 d .
H27 H 0.1469 0.6158 0.1050 0.099 Uiso 1 1 calc R
C28 C 0.3070(5) 0.5611(3) 0.0986(2) 0.0816(15) Uani 1 1 d .
H28 H 0.3373 0.5933 0.0732 0.098 Uiso 1 1 calc R
C29 C 0.3759(4) 0.4983(2) 0.11781(19) 0.0641(12) Uani 1 1 d .
H29 H 0.4526 0.4887 0.1047 0.077 Uiso 1 1 calc R
C30 C 0.5839(3) 0.4353(3) 0.2240(2) 0.0605(12) Uani 1 1 d .
C31 C 0.5808(4) 0.4148(3) 0.2870(3) 0.0852(15) Uani 1 1 d .
H31 H 0.5876 0.3670 0.2967 0.102 Uiso 1 1 calc R
C32 C 0.5676(5) 0.4639(4) 0.3361(3) 0.104(2) Uani 1 1 d .
H32 H 0.5657 0.4492 0.3778 0.125 Uiso 1 1 calc R
C33 C 0.5577(5) 0.5347(5) 0.3210(3) 0.121(2) Uani 1 1 d .
H33 H 0.5495 0.5677 0.3533 0.145 Uiso 1 1 calc R
C34 C 0.5595(4) 0.5575(3) 0.2601(3) 0.0994(18) Uani 1 1 d .
H34 H 0.5525 0.6055 0.2510 0.119 Uiso 1 1 calc R
C35 C 0.5719(3) 0.5082(3) 0.2117(2) 0.0736(14) Uani 1 1 d .
H35 H 0.5722 0.5238 0.1702 0.088 Uiso 1 1 calc R
C36 C 0.7117(3) 0.4876(2) 0.05799(19) 0.0621(12) Uani 1 1 d .
H36 H 0.6531 0.4656 0.0550 0.075 Uiso 1 1 calc R
C37 C 0.7158(4) 0.5495(2) 0.0245(2) 0.0810(15) Uani 1 1 d .
H37 H 0.6598 0.5691 -0.0003 0.097 Uiso 1 1 calc R
C38 C 0.8029(5) 0.5816(2) 0.0282(2) 0.0859(16) Uani 1 1 d .
H38 H 0.8060 0.6230 0.0059 0.103 Uiso 1 1 calc R
C39 C 0.8855(4) 0.5529(2) 0.0647(2) 0.0830(15) Uani 1 1 d .
H39 H 0.9452 0.5743 0.0664 0.100 Uiso 1 1 calc R
C40 C 0.8803(4) 0.4925(2) 0.09882(19) 0.0663(12) Uani 1 1 d .
H40 H 0.9357 0.4743 0.1244 0.080 Uiso 1 1 calc R
C41 C 0.7942(3) 0.4582(2) 0.09583(17) 0.0515(10) Uani 1 1 d .
C42 C 0.8710(3) 0.3745(2) 0.20096(19) 0.0555(11) Uani 1 1 d .
C43 C 0.8487(4) 0.4331(3) 0.2418(2) 0.0715(13) Uani 1 1 d .
H43 H 0.7900 0.4718 0.2362 0.086 Uiso 1 1 calc R
C44 C 0.9119(4) 0.4345(3) 0.2901(2) 0.0870(16) Uani 1 1 d .
H44 H 0.8965 0.4743 0.3162 0.104 Uiso 1 1 calc R
C45 C 0.9974(5) 0.3777(4) 0.2999(3) 0.0979(19) Uani 1 1 d .
H45 H 1.0396 0.3791 0.3328 0.118 Uiso 1 1 calc R
C46 C 1.0208(4) 0.3194(4) 0.2622(3) 0.0937(18) Uani 1 1 d .
H46 H 1.0790 0.2810 0.2691 0.112 Uiso 1 1 calc R
C47 C 0.9574(4) 0.3170(3) 0.2127(2) 0.0736(13) Uani 1 1 d .
H47 H 0.9731 0.2765 0.1873 0.088 Uiso 1 1 calc R
C48 C 0.8768(3) 0.3081(2) 0.08161(18) 0.0518(10) Uani 1 1 d .
C49 C 0.9549(4) 0.3248(2) 0.0347(2) 0.0688(13) Uani 1 1 d .
H49 H 0.9609 0.3718 0.0299 0.083 Uiso 1 1 calc R
C50 C 1.0235(4) 0.2732(3) -0.0046(2) 0.0836(15) Uani 1 1 d .
H50 H 1.0742 0.2859 -0.0361 0.100 Uiso 1 1 calc R
C51 C 1.0185(5) 0.2042(3) 0.0016(2) 0.0864(16) Uani 1 1 d .
H51 H 1.0668 0.1697 -0.0248 0.104 Uiso 1 1 calc R
C52 C 0.9424(5) 0.1854(3) 0.0465(3) 0.0976(18) Uani 1 1 d .
H52 H 0.9379 0.1381 0.0507 0.117 Uiso 1 1 calc R
C53 C 0.8715(4) 0.2372(3) 0.0859(2) 0.0874(16) Uani 1 1 d .
H53 H 0.8190 0.2240 0.1160 0.105 Uiso 1 1 calc R
C54 C -0.0602(3) 0.83937(19) 0.34112(17) 0.0488(10) Uani 1 1 d .
C55 C -0.0178(3) 0.88990(19) 0.30353(18) 0.0487(10) Uani 1 1 d .
C56 C -0.0680(4) 0.9221(2) 0.25088(19) 0.0599(11) Uani 1 1 d U
C57 C -0.1710(4) 0.9066(2) 0.2437(2) 0.0702(13) Uani 1 1 d .
H57 H -0.2090 0.9280 0.2108 0.084 Uiso 1 1 calc R
C58 C -0.2191(4) 0.8617(2) 0.2824(2) 0.0723(13) Uani 1 1 d .
H58 H -0.2896 0.8551 0.2769 0.087 Uiso 1 1 calc R
C59 C -0.1623(3) 0.8263(2) 0.32960(19) 0.0601(11) Uani 1 1 d .
H59 H -0.1925 0.7933 0.3540 0.072 Uiso 1 1 calc R
C60 C -0.0969(5) 0.9793(3) 0.1184(2) 0.134(2) Uani 1 1 d .
H60A H -0.0688 1.0055 0.0839 0.200 Uiso 1 1 calc R
H60B H -0.1739 1.0016 0.1320 0.200 Uiso 1 1 calc R
H60C H -0.0915 0.9314 0.1050 0.200 Uiso 1 1 calc R
C61 C 0.1347(5) 0.9412(3) 0.1506(3) 0.141(2) Uani 1 1 d .
H61A H 0.1621 0.9771 0.1259 0.212 Uiso 1 1 calc R
H61B H 0.1361 0.9016 0.1240 0.212 Uiso 1 1 calc R
H61C H 0.1816 0.9257 0.1832 0.212 Uiso 1 1 calc R
C62 C -0.0365(5) 1.0715(2) 0.2136(3) 0.119(2) Uani 1 1 d .
H62A H 0.0031 1.0737 0.2492 0.178 Uiso 1 1 calc R
H62B H -0.1155 1.0895 0.2257 0.178 Uiso 1 1 calc R
H62C H -0.0109 1.0999 0.1801 0.178 Uiso 1 1 calc R
C63 C -0.0112(3) 0.69967(19) 0.40083(19) 0.0475(10) Uani 1 1 d .
C64 C -0.0338(3) 0.6659(2) 0.45790(19) 0.0562(11) Uani 1 1 d .
H64 H -0.0493 0.6922 0.4952 0.067 Uiso 1 1 calc R
C65 C -0.0338(4) 0.5946(2) 0.4602(2) 0.0681(13) Uani 1 1 d .
H65 H -0.0497 0.5733 0.4987 0.082 Uiso 1 1 calc R
C66 C -0.0101(4) 0.5550(2) 0.4054(2) 0.0770(14) Uani 1 1 d .
H66 H -0.0089 0.5067 0.4067 0.092 Uiso 1 1 calc R
C67 C 0.0120(4) 0.5873(2) 0.3486(2) 0.0736(14) Uani 1 1 d .
H67 H 0.0268 0.5603 0.3116 0.088 Uiso 1 1 calc R
C68 C 0.0127(3) 0.6594(2) 0.34517(19) 0.0535(11) Uani 1 1 d .
C69 C 0.0342(4) 0.6897(2) 0.28025(19) 0.0557(11) Uani 1 1 d .
C70 C 0.1344(4) 0.7072(2) 0.2579(2) 0.0590(11) Uani 1 1 d .
C71 C 0.1511(4) 0.7366(2) 0.1990(2) 0.0762(14) Uani 1 1 d .
H71 H 0.2185 0.7490 0.1852 0.091 Uiso 1 1 calc R
C72 C 0.0668(5) 0.7471(2) 0.1612(2) 0.0847(16) Uani 1 1 d .
H72 H 0.0772 0.7676 0.1218 0.102 Uiso 1 1 calc R
C73 C -0.0329(5) 0.7280(2) 0.1803(2) 0.0788(15) Uani 1 1 d .
H73 H -0.0888 0.7347 0.1538 0.095 Uiso 1 1 calc R
C74 C -0.0486(4) 0.6987(2) 0.2393(2) 0.0675(13) Uani 1 1 d .
C75 C 0.3259(4) 0.6953(3) 0.2728(2) 0.120(2) Uani 1 1 d .
H75A H 0.3505 0.6607 0.2394 0.180 Uiso 1 1 calc R
H75B H 0.3746 0.6841 0.3051 0.180 Uiso 1 1 calc R
H75C H 0.3280 0.7417 0.2564 0.180 Uiso 1 1 calc R
C76 C -0.2270(5) 0.6777(3) 0.2230(3) 0.138(2) Uani 1 1 d .
H76A H -0.2583 0.7256 0.2110 0.207 Uiso 1 1 calc R
H76B H -0.2853 0.6577 0.2448 0.207 Uiso 1 1 calc R
H76C H -0.1935 0.6497 0.1860 0.207 Uiso 1 1 calc R
C77 C -0.0854(3) 0.83126(19) 0.47500(18) 0.0507(10) Uani 1 1 d .
C78 C -0.0481(4) 0.8733(2) 0.5145(2) 0.0683(13) Uani 1 1 d .
H78 H 0.0258 0.8779 0.5074 0.082 Uiso 1 1 calc R
C79 C -0.1189(5) 0.9091(3) 0.5650(2) 0.0915(16) Uani 1 1 d .
H79 H -0.0923 0.9369 0.5917 0.110 Uiso 1 1 calc R
C80 C -0.2289(5) 0.9033(3) 0.5754(3) 0.0950(18) Uani 1 1 d .
H80 H -0.2767 0.9275 0.6090 0.114 Uiso 1 1 calc R
C81 C -0.2682(4) 0.8617(3) 0.5362(3) 0.0871(15) Uani 1 1 d .
H81 H -0.3426 0.8583 0.5429 0.105 Uiso 1 1 calc R
C82 C -0.1966(4) 0.8252(2) 0.4869(2) 0.0711(13) Uani 1 1 d .
H82 H -0.2228 0.7962 0.4611 0.085 Uiso 1 1 calc R
C83 C 0.2007(3) 0.7186(2) 0.4672(2) 0.0526(11) Uani 1 1 d .
C84 C 0.2391(4) 0.6482(2) 0.4448(2) 0.0670(13) Uani 1 1 d .
H84 H 0.2566 0.6400 0.4016 0.080 Uiso 1 1 calc R
C85 C 0.2514(4) 0.5912(2) 0.4851(3) 0.0845(16) Uani 1 1 d .
H85 H 0.2762 0.5452 0.4688 0.101 Uiso 1 1 calc R
C86 C 0.2276(4) 0.6015(3) 0.5488(3) 0.0913(18) Uani 1 1 d .
H86 H 0.2372 0.5628 0.5758 0.110 Uiso 1 1 calc R
C87 C 0.1898(4) 0.6688(3) 0.5727(2) 0.0791(14) Uani 1 1 d .
H87 H 0.1728 0.6759 0.6160 0.095 Uiso 1 1 calc R
C88 C 0.1765(3) 0.7273(2) 0.5325(2) 0.0625(12) Uani 1 1 d .
H88 H 0.1512 0.7729 0.5496 0.075 Uiso 1 1 calc R
C89 C 0.4771(3) 0.7347(2) 0.43804(18) 0.0498(10) Uani 1 1 d .
C90 C 0.4713(3) 0.6818(2) 0.48249(19) 0.0637(12) Uani 1 1 d .
H90 H 0.4052 0.6839 0.5093 0.076 Uiso 1 1 calc R
C91 C 0.5632(4) 0.6259(2) 0.4872(2) 0.0685(13) Uani 1 1 d .
H91 H 0.5582 0.5908 0.5172 0.082 Uiso 1 1 calc R
C92 C 0.6610(4) 0.6220(2) 0.4484(2) 0.0684(13) Uani 1 1 d .
H92 H 0.7226 0.5845 0.4520 0.082 Uiso 1 1 calc R
C93 C 0.6679(4) 0.6736(2) 0.4040(2) 0.0693(13) Uani 1 1 d .
H93 H 0.7343 0.6708 0.3773 0.083 Uiso 1 1 calc R
C94 C 0.5767(4) 0.7299(2) 0.39858(19) 0.0605(11) Uani 1 1 d .
H94 H 0.5824 0.7645 0.3683 0.073 Uiso 1 1 calc R
C95 C 0.3251(4) 0.8533(2) 0.5085(2) 0.0573(11) Uani 1 1 d .
C96 C 0.3892(4) 0.8350(2) 0.5588(2) 0.0706(13) Uani 1 1 d .
H96 H 0.4505 0.7963 0.5548 0.085 Uiso 1 1 calc R
C97 C 0.3616(5) 0.8741(3) 0.6141(2) 0.0866(15) Uani 1 1 d .
H97 H 0.4052 0.8615 0.6468 0.104 Uiso 1 1 calc R
C98 C 0.2709(5) 0.9314(3) 0.6219(3) 0.0926(17) Uani 1 1 d .
H98 H 0.2517 0.9563 0.6599 0.111 Uiso 1 1 calc R
C99 C 0.2089(4) 0.9513(3) 0.5721(3) 0.0909(16) Uani 1 1 d .
H99 H 0.1488 0.9908 0.5763 0.109 Uiso 1 1 calc R
C100 C 0.2356(4) 0.9128(2) 0.5163(2) 0.0743(14) Uani 1 1 d .
H100 H 0.1931 0.9269 0.4833 0.089 Uiso 1 1 calc R
C101 C 0.4173(3) 0.8736(2) 0.3846(2) 0.0657(13) Uani 1 1 d .
C102 C 0.4150(4) 0.8790(3) 0.3219(3) 0.0964(18) Uani 1 1 d .
H102 H 0.3813 0.8490 0.3016 0.116 Uiso 1 1 calc R
C103 C 0.4635(5) 0.9299(4) 0.2859(3) 0.116(2) Uani 1 1 d .
H103 H 0.4622 0.9330 0.2426 0.139 Uiso 1 1 calc R
C104 C 0.5109(5) 0.9731(4) 0.3162(4) 0.122(3) Uani 1 1 d .
H104 H 0.5402 1.0074 0.2932 0.146 Uiso 1 1 calc R
C105 C 0.5176(5) 0.9685(3) 0.3788(4) 0.122(2) Uani 1 1 d .
H105 H 0.5540 0.9975 0.3984 0.146 Uiso 1 1 calc R
C106 C 0.4689(5) 0.9196(3) 0.4130(3) 0.1010(18) Uani 1 1 d .
H106 H 0.4706 0.9174 0.4564 0.121 Uiso 1 1 calc R

loop_
_atom_site_aniso_label
_atom_site_aniso_U_11
_atom_site_aniso_U_22
_atom_site_aniso_U_33
_atom_site_aniso_U_23
_atom_site_aniso_U_13
_atom_site_aniso_U_12
Ni1 0.0392(3) 0.0671(4) 0.0563(4) 0.0088(3) -0.0075(3) -0.0174(3)
Ni2 0.0394(3) 0.0561(3) 0.0604(4) 0.0143(3) -0.0077(3) -0.0087(3)
O1 0.0422(18) 0.084(2) 0.080(2) -0.0101(16) -0.0072(15) -0.0124(15)
O2 0.101(3) 0.126(3) 0.088(3) 0.040(2) -0.016(2) -0.066(2)
O3 0.068(2) 0.209(4) 0.106(3) -0.085(3) 0.032(2) -0.051(3)
O4 0.076(3) 0.108(3) 0.161(4) 0.017(3) -0.045(3) -0.024(2)
O5 0.104(3) 0.092(3) 0.122(3) 0.013(2) -0.013(2) -0.054(2)
O6 0.060(2) 0.092(2) 0.129(3) 0.0661(18) -0.0306(19) -0.0233(18)
O7 0.135(4) 0.113(3) 0.123(3) -0.013(2) -0.038(3) -0.055(2)
O8 0.078(2) 0.102(3) 0.139(3) 0.073(2) -0.042(2) -0.046(2)
O9 0.058(2) 0.085(2) 0.073(2) -0.0011(17) -0.0023(18) -0.0110(17)
O10 0.085(3) 0.123(3) 0.074(2) -0.0025(19) -0.026(2) -0.043(2)
P1 0.0382(7) 0.0608(7) 0.0503(7) 0.0065(5) -0.0064(5) -0.0158(5)
P2 0.0393(7) 0.0626(7) 0.0568(7) 0.0129(6) -0.0083(5) -0.0169(5)
P3 0.0405(6) 0.0454(6) 0.0507(7) 0.0018(5) -0.0053(5) -0.0086(5)
P4 0.0397(7) 0.0584(7) 0.0654(8) 0.0171(6) -0.0080(5) -0.0118(5)
S1 0.0529(8) 0.1135(12) 0.0667(9) -0.0130(8) 0.0077(7) -0.0346(8)
S2 0.0722(9) 0.0585(8) 0.1059(11) 0.0268(8) -0.0400(8) -0.0243(7)
Si1 0.0954(14) 0.1773(19) 0.1020(14) -0.0584(13) 0.0228(10) -0.0578(13)
Si2 0.0948(12) 0.0680(10) 0.0876(11) 0.0160(8) -0.0183(9) -0.0111(8)
C1 0.045(3) 0.052(3) 0.045(3) 0.0060(19) -0.008(2) -0.012(2)
C2 0.052(3) 0.066(3) 0.050(3) -0.001(2) -0.005(2) -0.020(2)
C3 0.065(3) 0.077(3) 0.064(3) -0.011(2) 0.003(2) -0.018(3)
C4 0.068(4) 0.091(4) 0.071(3) -0.013(3) -0.008(3) -0.039(3)
C5 0.054(3) 0.097(4) 0.061(3) -0.010(3) 0.000(2) -0.037(3)
C6 0.056(3) 0.073(3) 0.050(3) -0.001(2) -0.001(2) -0.027(2)
C7 0.133(7) 0.185(8) 0.295(11) -0.123(7) 0.035(6) 0.000(6)
C8 0.152(7) 0.297(10) 0.130(6) -0.107(6) 0.029(5) -0.124(7)
C9 0.182(8) 0.339(11) 0.079(5) -0.005(6) 0.020(4) -0.155(7)
C10 0.045(3) 0.074(3) 0.052(3) 0.014(3) -0.014(2) -0.025(2)
C11 0.062(3) 0.091(4) 0.054(3) -0.006(3) -0.005(2) -0.029(3)
C12 0.085(4) 0.119(5) 0.050(3) -0.007(3) -0.004(3) -0.043(3)
C13 0.091(4) 0.153(6) 0.053(4) 0.012(4) -0.006(3) -0.058(4)
C14 0.094(4) 0.105(4) 0.062(4) 0.021(3) -0.006(3) -0.037(3)
C15 0.057(3) 0.088(4) 0.055(3) 0.019(3) -0.014(2) -0.026(3)
C16 0.069(4) 0.078(4) 0.071(3) 0.030(3) -0.020(3) -0.021(3)
C17 0.073(4) 0.068(4) 0.089(4) 0.015(3) -0.013(3) 0.000(3)
C18 0.099(5) 0.103(5) 0.142(6) 0.017(4) -0.020(4) -0.018(5)
C19 0.129(7) 0.082(5) 0.109(5) -0.001(3) -0.007(5) 0.003(4)
C20 0.124(6) 0.071(4) 0.123(5) 0.021(4) -0.014(4) -0.027(4)
C21 0.091(5) 0.083(4) 0.085(4) 0.031(3) -0.019(3) -0.026(4)
C22 0.080(5) 0.148(6) 0.200(7) 0.095(5) -0.058(4) -0.040(4)
C23 0.168(7) 0.148(6) 0.209(7) 0.008(5) -0.023(6) -0.115(6)
C24 0.044(3) 0.060(3) 0.048(3) 0.004(2) -0.009(2) -0.016(2)
C25 0.052(3) 0.064(3) 0.069(3) 0.002(2) -0.009(2) -0.011(2)
C26 0.062(4) 0.083(4) 0.094(4) -0.006(3) -0.017(3) -0.004(3)
C27 0.084(4) 0.062(4) 0.096(4) -0.008(3) -0.032(3) 0.009(3)
C28 0.107(5) 0.070(4) 0.073(4) 0.015(3) -0.025(3) -0.026(3)
C29 0.063(3) 0.070(3) 0.062(3) 0.007(2) -0.009(2) -0.021(3)
C30 0.035(3) 0.096(4) 0.055(3) -0.004(3) -0.003(2) -0.024(2)
C31 0.064(3) 0.138(5) 0.065(4) -0.006(4) -0.016(3) -0.042(3)
C32 0.078(4) 0.178(7) 0.070(4) -0.012(5) -0.017(3) -0.054(5)
C33 0.084(5) 0.184(8) 0.101(6) -0.053(6) -0.009(4) -0.043(5)
C34 0.070(4) 0.102(5) 0.125(5) -0.040(5) -0.013(4) -0.013(3)
C35 0.053(3) 0.085(4) 0.082(4) -0.014(3) -0.011(3) -0.013(3)
C36 0.054(3) 0.069(3) 0.066(3) 0.011(2) -0.013(2) -0.019(2)
C37 0.097(4) 0.070(3) 0.080(4) 0.027(3) -0.035(3) -0.018(3)
C38 0.118(5) 0.065(3) 0.086(4) 0.024(3) -0.023(3) -0.041(3)
C39 0.099(4) 0.075(4) 0.091(4) 0.028(3) -0.033(3) -0.043(3)
C40 0.063(3) 0.067(3) 0.078(3) 0.021(2) -0.023(2) -0.029(3)
C41 0.044(3) 0.055(3) 0.054(3) 0.008(2) -0.007(2) -0.010(2)
C42 0.034(3) 0.080(3) 0.055(3) 0.017(2) -0.003(2) -0.020(2)
C43 0.059(3) 0.092(4) 0.074(4) 0.013(3) -0.019(3) -0.033(3)
C44 0.072(4) 0.130(5) 0.073(4) 0.004(3) -0.021(3) -0.043(4)
C45 0.057(4) 0.182(7) 0.068(4) 0.028(4) -0.021(3) -0.051(4)
C46 0.043(3) 0.156(6) 0.077(4) 0.038(4) -0.012(3) -0.013(3)
C47 0.050(3) 0.103(4) 0.064(3) 0.018(3) -0.006(2) -0.013(3)
C48 0.045(3) 0.057(3) 0.058(3) 0.015(2) -0.018(2) -0.016(2)
C49 0.088(4) 0.066(3) 0.055(3) 0.002(3) 0.004(3) -0.029(3)
C50 0.102(4) 0.090(4) 0.054(3) -0.007(3) 0.008(3) -0.022(3)
C51 0.090(5) 0.081(4) 0.086(4) -0.024(3) -0.018(3) -0.010(3)
C52 0.078(4) 0.052(3) 0.163(6) 0.001(4) -0.021(4) -0.012(3)
C53 0.056(3) 0.065(4) 0.133(5) 0.026(3) 0.005(3) -0.009(3)
C54 0.046(3) 0.047(3) 0.050(3) -0.003(2) -0.004(2) -0.004(2)
C55 0.045(3) 0.045(2) 0.053(3) 0.000(2) -0.008(2) -0.003(2)
C56 0.049(3) 0.058(3) 0.066(3) 0.0052(19) -0.014(2) 0.006(2)
C57 0.064(3) 0.074(3) 0.067(3) 0.012(3) -0.024(3) 0.003(3)
C58 0.042(3) 0.089(4) 0.085(4) 0.003(3) -0.019(3) -0.008(3)
C59 0.045(3) 0.064(3) 0.070(3) 0.013(2) -0.007(2) -0.011(2)
C60 0.193(7) 0.129(5) 0.099(5) 0.037(4) -0.057(4) -0.059(5)
C61 0.131(6) 0.164(6) 0.117(5) 0.013(4) 0.044(4) -0.042(5)
C62 0.128(5) 0.078(4) 0.153(5) 0.017(4) -0.060(4) -0.008(3)
C63 0.045(3) 0.047(2) 0.051(3) 0.006(2) -0.012(2) -0.0085(19)
C64 0.057(3) 0.057(3) 0.055(3) 0.001(2) -0.011(2) -0.012(2)
C65 0.080(4) 0.062(3) 0.069(3) 0.021(3) -0.022(3) -0.025(3)
C66 0.103(4) 0.048(3) 0.085(4) 0.005(3) -0.025(3) -0.021(3)
C67 0.101(4) 0.057(3) 0.068(3) 0.000(3) -0.019(3) -0.027(3)
C68 0.055(3) 0.051(3) 0.056(3) 0.002(2) -0.011(2) -0.014(2)
C69 0.062(3) 0.049(3) 0.056(3) -0.004(2) -0.010(2) -0.010(2)
C70 0.061(3) 0.053(3) 0.058(3) -0.007(2) -0.001(3) -0.005(2)
C71 0.079(4) 0.072(3) 0.069(4) -0.001(3) 0.005(3) -0.009(3)
C72 0.110(5) 0.080(4) 0.053(3) 0.002(3) 0.003(3) -0.008(3)
C73 0.091(4) 0.088(4) 0.054(3) 0.001(3) -0.012(3) -0.012(3)
C74 0.071(4) 0.076(3) 0.057(3) -0.006(3) -0.008(3) -0.019(3)
C75 0.066(4) 0.184(6) 0.094(4) -0.026(4) 0.005(3) -0.003(4)
C76 0.120(6) 0.217(7) 0.107(5) -0.011(5) -0.044(4) -0.081(5)
C77 0.050(3) 0.046(3) 0.051(3) -0.001(2) 0.002(2) -0.006(2)
C78 0.073(3) 0.064(3) 0.067(3) -0.012(3) 0.003(3) -0.020(3)
C79 0.110(5) 0.081(4) 0.080(4) -0.028(3) 0.008(4) -0.021(3)
C80 0.095(5) 0.087(4) 0.078(4) -0.004(3) 0.030(4) 0.008(4)
C81 0.065(4) 0.112(5) 0.077(4) 0.006(3) 0.011(3) -0.014(3)
C82 0.058(3) 0.090(4) 0.061(3) -0.007(3) 0.006(3) -0.016(3)
C83 0.042(3) 0.061(3) 0.058(3) 0.005(2) -0.016(2) -0.014(2)
C84 0.074(3) 0.061(3) 0.064(3) 0.004(3) -0.023(2) -0.004(2)
C85 0.094(4) 0.052(3) 0.112(5) 0.020(3) -0.047(3) -0.010(3)
C86 0.095(4) 0.084(4) 0.107(5) 0.051(4) -0.045(4) -0.034(3)
C87 0.083(4) 0.098(4) 0.064(3) 0.027(3) -0.012(3) -0.036(3)
C88 0.056(3) 0.074(3) 0.062(3) 0.013(3) -0.008(2) -0.024(2)
C89 0.041(3) 0.054(3) 0.055(3) 0.007(2) -0.011(2) -0.012(2)
C90 0.046(3) 0.079(3) 0.066(3) 0.014(2) -0.012(2) -0.012(2)
C91 0.059(3) 0.066(3) 0.080(3) 0.019(2) -0.022(3) -0.008(3)
C92 0.049(3) 0.059(3) 0.095(4) -0.007(3) -0.015(3) -0.003(2)
C93 0.050(3) 0.067(3) 0.086(4) -0.007(3) 0.004(3) -0.010(3)
C94 0.051(3) 0.060(3) 0.069(3) 0.005(2) -0.002(2) -0.013(2)
C95 0.050(3) 0.054(3) 0.071(3) 0.005(2) -0.010(2) -0.017(2)
C96 0.068(3) 0.070(3) 0.076(4) -0.001(3) -0.007(3) -0.020(3)
C97 0.096(5) 0.097(4) 0.070(4) -0.002(3) -0.014(3) -0.027(4)
C98 0.093(5) 0.102(5) 0.083(4) -0.021(3) 0.006(4) -0.031(4)
C99 0.071(4) 0.076(4) 0.124(5) -0.016(4) -0.001(4) -0.017(3)
C100 0.061(3) 0.066(3) 0.098(4) -0.002(3) -0.013(3) -0.016(3)
C101 0.042(3) 0.064(3) 0.088(4) 0.027(3) -0.009(2) -0.008(2)
C102 0.046(3) 0.138(5) 0.108(5) 0.058(4) -0.018(3) -0.028(3)
C103 0.061(4) 0.157(7) 0.131(6) 0.069(5) -0.025(4) -0.029(4)
C104 0.071(5) 0.109(6) 0.165(8) 0.076(5) 0.018(5) -0.001(4)
C105 0.108(5) 0.092(5) 0.166(7) 0.017(5) 0.022(5) -0.045(4)
C106 0.090(4) 0.081(4) 0.131(5) 0.017(4) 0.013(4) -0.033(3)

loop_
_atom_type_symbol
_atom_type_description
_atom_type_scat_dispersion_real
_atom_type_scat_dispersion_imag
_atom_type_scat_source
C C 0.0033 0.0016 'International Tables Vol C Tables 4.2.6.8 and 6.1.1.4'
H H 0.0000 0.0000 'International Tables Vol C Tables 4.2.6.8 and 6.1.1.4'
O O 0.0106 0.0060 'International Tables Vol C Tables 4.2.6.8 and 6.1.1.4'
P P 0.1023 0.0942 'International Tables Vol C Tables 4.2.6.8 and 6.1.1.4'
S S 0.1246 0.1234 'International Tables Vol C Tables 4.2.6.8 and 6.1.1.4'
Si Si 0.0817 0.0704 'International Tables Vol C Tables 4.2.6.8 and 6.1.1.4'
Ni Ni 0.3393 1.1124 'International Tables Vol C Tables 4.2.6.8 and 6.1.1.4'

loop_
_geom_angle_atom_site_label_1
_geom_angle_atom_site_label_2
_geom_angle_atom_site_label_3
_geom_angle
C30 Ni1 O1 175.72(17)
C30 Ni1 P1 89.55(12)
O1 Ni1 P1 89.56(8)
C30 Ni1 P2 89.48(12)
O1 Ni1 P2 91.92(8)
P1 Ni1 P2 172.82(4)
C83 Ni2 O6 168.32(17)
C83 Ni2 P3 88.57(11)
O6 Ni2 P3 90.63(9)
C83 Ni2 P4 88.02(11)
O6 Ni2 P4 95.47(9)
P3 Ni2 P4 165.66(5)
S1 O1 Ni1 121.58(17)
C17 O4 C22 121.2(4)
C21 O5 C23 118.8(5)
S2 O6 Ni2 123.5(2)
C70 O9 C75 116.8(4)
C74 O10 C76 118.9(4)
C24 P1 C10 104.98(19)
C24 P1 C1 100.11(16)
C10 P1 C1 104.89(18)
C24 P1 Ni1 115.26(14)
C10 P1 Ni1 114.31(12)
C1 P1 Ni1 115.66(13)
C42 P2 C41 103.15(18)
C42 P2 C48 102.88(18)
C41 P2 C48 102.23(18)
C42 P2 Ni1 119.08(13)
C41 P2 Ni1 111.69(13)
C48 P2 Ni1 115.76(13)
C63 P3 C77 105.45(19)
C63 P3 C54 105.04(17)
C77 P3 C54 100.85(17)
C63 P3 Ni2 112.95(12)
C77 P3 Ni2 114.98(14)
C54 P3 Ni2 116.19(14)
C95 P4 C101 100.7(2)
C95 P4 C89 105.25(19)
C101 P4 C89 102.36(19)
C95 P4 Ni2 106.59(14)
C101 P4 Ni2 117.20(15)
C89 P4 Ni2 122.18(13)
O3 S1 O2 116.2(2)
O3 S1 O1 110.6(2)
O2 S1 O1 111.05(18)
O3 S1 C2 107.5(2)
O2 S1 C2 105.76(19)
O1 S1 C2 104.93(18)
O8 S2 O6 119.3(2)
O8 S2 O7 110.3(2)
O6 S2 O7 106.5(2)
O8 S2 C55 110.17(19)
O6 S2 C55 107.32(19)
O7 S2 C55 101.7(2)
C7 Si1 C9 115.5(4)
C7 Si1 C8 105.4(3)
C9 Si1 C8 102.8(3)
C7 Si1 C3 111.5(3)
C9 Si1 C3 113.8(3)
C8 Si1 C3 106.5(2)
C61 Si2 C62 114.2(3)
C61 Si2 C56 115.5(2)
C62 Si2 C56 110.2(2)
C61 Si2 C60 103.5(3)
C62 Si2 C60 106.2(2)
C56 Si2 C60 106.3(2)
C6 C1 C2 118.5(3)
C6 C1 P1 117.3(3)
C2 C1 P1 124.0(3)
C1 C2 C3 122.7(4)
C1 C2 S1 119.0(3)
C3 C2 S1 118.4(3)
C4 C3 C2 115.1(4)
C4 C3 Si1 115.3(3)
C2 C3 Si1 129.7(4)
C5 C4 C3 123.2(4)
C5 C4 H4 118.4
C3 C4 H4 118.4
C4 C5 C6 119.9(4)
C4 C5 H5 120.0
C6 C5 H5 120.0
C5 C6 C1 120.6(4)
C5 C6 H6 119.7
C1 C6 H6 119.7
Si1 C7 H7A 109.5
Si1 C7 H7B 109.5
H7A C7 H7B 109.5
Si1 C7 H7C 109.5
H7A C7 H7C 109.5
H7B C7 H7C 109.5
Si1 C8 H8A 109.5
Si1 C8 H8B 109.5
H8A C8 H8B 109.5
Si1 C8 H8C 109.5
H8A C8 H8C 109.5
H8B C8 H8C 109.5
Si1 C9 H9A 109.5
Si1 C9 H9B 109.5
H9A C9 H9B 109.5
Si1 C9 H9C 109.5
H9A C9 H9C 109.5
H9B C9 H9C 109.5
C11 C10 C15 118.5(4)
C11 C10 P1 118.7(3)
C15 C10 P1 122.7(3)
C12 C11 C10 121.9(5)
C12 C11 H11 119.0
C10 C11 H11 119.0
C11 C12 C13 119.0(5)
C11 C12 H12 120.5
C13 C12 H12 120.5
C14 C13 C12 121.2(5)
C14 C13 H13 119.4
C12 C13 H13 119.4
C13 C14 C15 120.8(5)
C13 C14 H14 119.6
C15 C14 H14 119.6
C14 C15 C10 118.6(5)
C14 C15 C16 117.6(5)
C10 C15 C16 123.8(4)
C21 C16 C17 119.4(6)
C21 C16 C15 120.6(5)
C17 C16 C15 119.9(5)
O4 C17 C18 122.2(6)
O4 C17 C16 117.7(5)
C18 C17 C16 120.0(6)
C17 C18 C19 120.3(7)
C17 C18 H18 119.8
C19 C18 H18 119.8
C18 C19 C20 122.0(6)
C18 C19 H19 119.0
C20 C19 H19 119.0
C19 C20 C21 117.2(6)
C19 C20 H20 121.4
C21 C20 H20 121.4
O5 C21 C16 116.0(6)
O5 C21 C20 123.2(6)
C16 C21 C20 120.8(6)
O4 C22 H22A 109.5
O4 C22 H22B 109.5
H22A C22 H22B 109.5
O4 C22 H22C 109.5
H22A C22 H22C 109.5
H22B C22 H22C 109.5
O5 C23 H23A 109.5
O5 C23 H23B 109.5
H23A C23 H23B 109.5
O5 C23 H23C 109.5
H23A C23 H23C 109.5
H23B C23 H23C 109.5
C29 C24 C25 118.1(4)
C29 C24 P1 118.8(3)
C25 C24 P1 123.0(3)
C26 C25 C24 120.0(4)
C26 C25 H25 120.0
C24 C25 H25 120.0
C27 C26 C25 121.0(5)
C27 C26 H26 119.5
C25 C26 H26 119.5
C26 C27 C28 120.9(5)
C26 C27 H27 119.5
C28 C27 H27 119.5
C27 C28 C29 118.8(5)
C27 C28 H28 120.6
C29 C28 H28 120.6
C24 C29 C28 121.1(4)
C24 C29 H29 119.4
C28 C29 H29 119.4
C31 C30 C35 116.9(4)
C31 C30 Ni1 119.6(4)
C35 C30 Ni1 123.4(4)
C30 C31 C32 122.1(5)
C30 C31 H31 118.9
C32 C31 H31 118.9
C33 C32 C31 118.3(6)
C33 C32 H32 120.8
C31 C32 H32 120.8
C34 C33 C32 121.8(6)
C34 C33 H33 119.1
C32 C33 H33 119.1
C33 C34 C35 119.3(6)
C33 C34 H34 120.4
C35 C34 H34 120.4
C34 C35 C30 121.5(5)
C34 C35 H35 119.2
C30 C35 H35 119.2
C37 C36 C41 120.9(4)
C37 C36 H36 119.6
C41 C36 H36 119.6
C38 C37 C36 119.6(4)
C38 C37 H37 120.2
C36 C37 H37 120.2
C39 C38 C37 120.3(4)
C39 C38 H38 119.9
C37 C38 H38 119.9
C38 C39 C40 120.1(4)
C38 C39 H39 119.9
C40 C39 H39 119.9
C39 C40 C41 121.3(4)
C39 C40 H40 119.4
C41 C40 H40 119.4
C40 C41 C36 117.8(4)
C40 C41 P2 123.6(3)
C36 C41 P2 118.5(3)
C47 C42 C43 117.2(4)
C47 C42 P2 122.8(4)
C43 C42 P2 120.0(3)
C44 C43 C42 121.1(5)
C44 C43 H43 119.4
C42 C43 H43 119.4
C45 C44 C43 120.4(5)
C45 C44 H44 119.8
C43 C44 H44 119.8
C46 C45 C44 120.5(5)
C46 C45 H45 119.7
C44 C45 H45 119.7
C45 C46 C47 119.9(5)
C45 C46 H46 120.0
C47 C46 H46 120.0
C42 C47 C46 120.8(5)
C42 C47 H47 119.6
C46 C47 H47 119.6
C53 C48 C49 116.5(4)
C53 C48 P2 120.9(3)
C49 C48 P2 122.6(3)
C50 C49 C48 121.1(4)
C50 C49 H49 119.4
C48 C49 H49 119.4
C51 C50 C49 121.2(5)
C51 C50 H50 119.4
C49 C50 H50 119.4
C50 C51 C52 119.7(5)
C50 C51 H51 120.2
C52 C51 H51 120.2
C51 C52 C53 119.7(5)
C51 C52 H52 120.2
C53 C52 H52 120.2
C52 C53 C48 121.8(5)
C52 C53 H53 119.1
C48 C53 H53 119.1
C59 C54 C55 117.9(3)
C59 C54 P3 118.1(3)
C55 C54 P3 124.1(3)
C54 C55 C56 122.9(4)
C54 C55 S2 117.4(3)
C56 C55 S2 119.7(3)
C57 C56 C55 114.7(4)
C57 C56 Si2 116.2(3)
C55 C56 Si2 128.9(3)
C58 C57 C56 123.6(4)
C58 C57 H57 118.2
C56 C57 H57 118.2
C57 C58 C59 119.6(4)
C57 C58 H58 120.2
C59 C58 H58 120.2
C58 C59 C54 120.8(4)
C58 C59 H59 119.6
C54 C59 H59 119.6
Si2 C60 H60A 109.5
Si2 C60 H60B 109.5
H60A C60 H60B 109.5
Si2 C60 H60C 109.5
H60A C60 H60C 109.5
H60B C60 H60C 109.5
Si2 C61 H61A 109.5
Si2 C61 H61B 109.5
H61A C61 H61B 109.5
Si2 C61 H61C 109.5
H61A C61 H61C 109.5
H61B C61 H61C 109.5
Si2 C62 H62A 109.5
Si2 C62 H62B 109.5
H62A C62 H62B 109.5
Si2 C62 H62C 109.5
H62A C62 H62C 109.5
H62B C62 H62C 109.5
C68 C63 C64 118.7(4)
C68 C63 P3 123.6(3)
C64 C63 P3 116.7(3)
C65 C64 C63 121.7(4)
C65 C64 H64 119.2
C63 C64 H64 119.2
C66 C65 C64 119.6(4)
C66 C65 H65 120.2
C64 C65 H65 120.2
C65 C66 C67 119.7(4)
C65 C66 H66 120.1
C67 C66 H66 120.1
C66 C67 C68 121.6(4)
C66 C67 H67 119.2
C68 C67 H67 119.2
C67 C68 C63 118.7(4)
C67 C68 C69 117.1(4)
C63 C68 C69 124.1(4)
C70 C69 C74 117.5(4)
C70 C69 C68 122.9(4)
C74 C69 C68 119.6(4)
O9 C70 C71 122.9(5)
O9 C70 C69 115.2(4)
C71 C70 C69 121.9(4)
C72 C71 C70 119.0(5)
C72 C71 H71 120.5
C70 C71 H71 120.5
C71 C72 C73 121.4(5)
C71 C72 H72 119.3
C73 C72 H72 119.3
C72 C73 C74 119.0(5)
C72 C73 H73 120.5
C74 C73 H73 120.5
O10 C74 C73 123.9(5)
O10 C74 C69 115.1(4)
C73 C74 C69 121.1(5)
O9 C75 H75A 109.5
O9 C75 H75B 109.5
H75A C75 H75B 109.5
O9 C75 H75C 109.5
H75A C75 H75C 109.5
H75B C75 H75C 109.5
O10 C76 H76A 109.5
O10 C76 H76B 109.5
H76A C76 H76B 109.5
O10 C76 H76C 109.5
H76A C76 H76C 109.5
H76B C76 H76C 109.5
C78 C77 C82 118.3(4)
C78 C77 P3 118.7(3)
C82 C77 P3 122.8(3)
C77 C78 C79 121.0(5)
C77 C78 H78 119.5
C79 C78 H78 119.5
C80 C79 C78 119.8(5)
C80 C79 H79 120.1
C78 C79 H79 120.1
C81 C80 C79 120.2(5)
C81 C80 H80 119.9
C79 C80 H80 119.9
C80 C81 C82 119.6(5)
C80 C81 H81 120.2
C82 C81 H81 120.2
C81 C82 C77 121.0(4)
C81 C82 H82 119.5
C77 C82 H82 119.5
C88 C83 C84 116.3(4)
C88 C83 Ni2 125.8(3)
C84 C83 Ni2 117.8(3)
C85 C84 C83 121.6(4)
C85 C84 H84 119.2
C83 C84 H84 119.2
C86 C85 C84 120.6(5)
C86 C85 H85 119.7
C84 C85 H85 119.7
C87 C86 C85 119.7(5)
C87 C86 H86 120.1
C85 C86 H86 120.1
C86 C87 C88 120.5(5)
C86 C87 H87 119.8
C88 C87 H87 119.8
C83 C88 C87 121.2(4)
C83 C88 H88 119.4
C87 C88 H88 119.4
C94 C89 C90 118.3(4)
C94 C89 P4 121.1(3)
C90 C89 P4 120.6(3)
C91 C90 C89 120.6(4)
C91 C90 H90 119.7
C89 C90 H90 119.7
C92 C91 C90 120.6(4)
C92 C91 H91 119.7
C90 C91 H91 119.7
C91 C92 C93 119.6(4)
C91 C92 H92 120.2
C93 C92 H92 120.2
C92 C93 C94 120.6(4)
C92 C93 H93 119.7
C94 C93 H93 119.7
C89 C94 C93 120.3(4)
C89 C94 H94 119.8
C93 C94 H94 119.8
C100 C95 C96 117.6(4)
C100 C95 P4 116.9(4)
C96 C95 P4 125.4(4)
C97 C96 C95 120.4(4)
C97 C96 H96 119.8
C95 C96 H96 119.8
C98 C97 C96 121.4(5)
C98 C97 H97 119.3
C96 C97 H97 119.3
C97 C98 C99 118.9(5)
C97 C98 H98 120.6
C99 C98 H98 120.6
C100 C99 C98 120.4(5)
C100 C99 H99 119.8
C98 C99 H99 119.8
C99 C100 C95 121.3(5)
C99 C100 H100 119.4
C95 C100 H100 119.4
C102 C101 C106 117.3(5)
C102 C101 P4 122.1(4)
C106 C101 P4 120.5(4)
C101 C102 C103 121.3(6)
C101 C102 H102 119.4
C103 C102 H102 119.4
C104 C103 C102 118.5(7)
C104 C103 H103 120.8
C102 C103 H103 120.8
C103 C104 C105 122.4(7)
C103 C104 H104 118.8
C105 C104 H104 118.8
C104 C105 C106 118.4(7)
C104 C105 H105 120.8
C106 C105 H105 120.8
C105 C106 C101 122.1(6)
C105 C106 H106 118.9
C101 C106 H106 118.9

loop_
_geom_bond_atom_site_label_1
_geom_bond_atom_site_label_2
_geom_bond_distance
Ni1 C30 1.915(4)
Ni1 O1 1.933(3)
Ni1 P1 2.2252(11)
Ni1 P2 2.2549(12)
Ni2 C83 1.895(4)
Ni2 O6 1.973(3)
Ni2 P3 2.2314(11)
Ni2 P4 2.2617(12)
O1 S1 1.490(3)
O2 S1 1.455(3)
O3 S1 1.431(3)
O4 C17 1.359(6)
O4 C22 1.390(5)
O5 C21 1.361(6)
O5 C23 1.425(5)
O6 S2 1.422(3)
O7 S2 1.522(4)
O8 S2 1.391(3)
O9 C70 1.373(5)
O9 C75 1.425(5)
O10 C74 1.372(5)
O10 C76 1.410(5)
P1 C24 1.826(4)
P1 C10 1.840(4)
P1 C1 1.854(4)
P2 C42 1.831(4)
P2 C41 1.833(4)
P2 C48 1.833(4)
P3 C63 1.837(4)
P3 C77 1.838(4)
P3 C54 1.854(4)
P4 C95 1.817(4)
P4 C101 1.828(4)
P4 C89 1.850(4)
S1 C2 1.780(4)
S2 C55 1.779(4)
Si1 C7 1.855(7)
Si1 C9 1.859(6)
Si1 C8 1.910(6)
Si1 C3 1.915(4)
Si2 C61 1.843(5)
Si2 C62 1.846(5)
Si2 C56 1.906(4)
Si2 C60 1.908(5)
C1 C6 1.392(5)
C1 C2 1.403(5)
C2 C3 1.421(5)
C3 C4 1.408(6)
C4 C5 1.375(5)
C4 H4 0.9300
C5 C6 1.381(5)
C5 H5 0.9300
C6 H6 0.9300
C7 H7A 0.9600
C7 H7B 0.9600
C7 H7C 0.9600
C8 H8A 0.9600
C8 H8B 0.9600
C8 H8C 0.9600
C9 H9A 0.9600
C9 H9B 0.9600
C9 H9C 0.9600
C10 C11 1.399(5)
C10 C15 1.409(5)
C11 C12 1.371(6)
C11 H11 0.9300
C12 C13 1.374(6)
C12 H12 0.9300
C13 C14 1.368(6)
C13 H13 0.9300
C14 C15 1.403(6)
C14 H14 0.9300
C15 C16 1.491(6)
C16 C21 1.394(6)
C16 C17 1.397(6)
C17 C18 1.368(7)
C18 C19 1.370(7)
C18 H18 0.9300
C19 C20 1.396(7)
C19 H19 0.9300
C20 C21 1.405(7)
C20 H20 0.9300
C22 H22A 0.9600
C22 H22B 0.9600
C22 H22C 0.9600
C23 H23A 0.9600
C23 H23B 0.9600
C23 H23C 0.9600
C24 C29 1.384(5)
C24 C25 1.407(5)
C25 C26 1.375(5)
C25 H25 0.9300
C26 C27 1.354(6)
C26 H26 0.9300
C27 C28 1.375(6)
C27 H27 0.9300
C28 C29 1.397(6)
C28 H28 0.9300
C29 H29 0.9300
C30 C31 1.394(6)
C30 C35 1.405(6)
C31 C32 1.399(7)
C31 H31 0.9300
C32 C33 1.379(8)
C32 H32 0.9300
C33 C34 1.367(8)
C33 H33 0.9300
C34 C35 1.392(6)
C34 H34 0.9300
C35 H35 0.9300
C36 C37 1.389(5)
C36 C41 1.390(5)
C36 H36 0.9300
C37 C38 1.370(6)
C37 H37 0.9300
C38 C39 1.369(6)
C38 H38 0.9300
C39 C40 1.372(5)
C39 H39 0.9300
C40 C41 1.385(5)
C40 H40 0.9300
C42 C47 1.394(5)
C42 C43 1.399(5)
C43 C44 1.373(5)
C43 H43 0.9300
C44 C45 1.369(7)
C44 H44 0.9300
C45 C46 1.354(7)
C45 H45 0.9300
C46 C47 1.400(6)
C46 H46 0.9300
C47 H47 0.9300
C48 C53 1.387(5)
C48 C49 1.389(5)
C49 C50 1.374(6)
C49 H49 0.9300
C50 C51 1.352(6)
C50 H50 0.9300
C51 C52 1.363(7)
C51 H51 0.9300
C52 C53 1.385(6)
C52 H52 0.9300
C53 H53 0.9300
C54 C59 1.392(5)
C54 C55 1.404(5)
C55 C56 1.415(5)
C56 C57 1.399(5)
C57 C58 1.370(6)
C57 H57 0.9300
C58 C59 1.380(5)
C58 H58 0.9300
C59 H59 0.9300
C60 H60A 0.9600
C60 H60B 0.9600
C60 H60C 0.9600
C61 H61A 0.9600
C61 H61B 0.9600
C61 H61C 0.9600
C62 H62A 0.9600
C62 H62B 0.9600
C62 H62C 0.9600
C63 C68 1.397(5)
C63 C64 1.400(5)
C64 C65 1.377(5)
C64 H64 0.9300
C65 C66 1.376(5)
C65 H65 0.9300
C66 C67 1.380(6)
C66 H66 0.9300
C67 C68 1.397(5)
C67 H67 0.9300
C68 C69 1.512(5)
C69 C70 1.382(5)
C69 C74 1.405(5)
C70 C71 1.382(6)
C71 C72 1.372(6)
C71 H71 0.9300
C72 C73 1.376(6)
C72 H72 0.9300
C73 C74 1.383(6)
C73 H73 0.9300
C75 H75A 0.9600
C75 H75B 0.9600
C75 H75C 0.9600
C76 H76A 0.9600
C76 H76B 0.9600
C76 H76C 0.9600
C77 C78 1.373(5)
C77 C82 1.395(5)
C78 C79 1.386(6)
C78 H78 0.9300
C79 C80 1.379(7)
C79 H79 0.9300
C80 C81 1.374(7)
C80 H80 0.9300
C81 C82 1.379(6)
C81 H81 0.9300
C82 H82 0.9300
C83 C88 1.395(5)
C83 C84 1.405(5)
C84 C85 1.378(6)
C84 H84 0.9300
C85 C86 1.366(6)
C85 H85 0.9300
C86 C87 1.362(6)
C86 H86 0.9300
C87 C88 1.397(6)
C87 H87 0.9300
C88 H88 0.9300
C89 C94 1.387(5)
C89 C90 1.390(5)
C90 C91 1.386(5)
C90 H90 0.9300
C91 C92 1.365(6)
C91 H91 0.9300
C92 C93 1.372(5)
C92 H92 0.9300
C93 C94 1.388(5)
C93 H93 0.9300
C94 H94 0.9300
C95 C100 1.395(5)
C95 C96 1.405(5)
C96 C97 1.380(6)
C96 H96 0.9300
C97 C98 1.377(6)
C97 H97 0.9300
C98 C99 1.384(6)
C98 H98 0.9300
C99 C100 1.383(6)
C99 H99 0.9300
C100 H100 0.9300
C101 C102 1.346(6)
C101 C106 1.396(6)
C102 C103 1.430(7)
C102 H102 0.9300
C103 C104 1.342(8)
C103 H103 0.9300
C104 C105 1.351(8)
C104 H104 0.9300
C105 C106 1.383(7)
C105 H105 0.9300
C106 H106 0.9300

loop_
_geom_torsion_atom_site_label_1
_geom_torsion_atom_site_label_2
_geom_torsion_atom_site_label_3
_geom_torsion_atom_site_label_4
_geom_torsion
C30 Ni1 O1 S1 136.8(18)
P1 Ni1 O1 S1 58.81(18)
P2 Ni1 O1 S1 -114.16(18)
C83 Ni2 O6 S2 135.4(6)
P3 Ni2 O6 S2 49.4(2)
P4 Ni2 O6 S2 -117.6(2)
C30 Ni1 P1 C24 64.1(2)
O1 Ni1 P1 C24 -120.11(16)
P2 Ni1 P1 C24 -18.1(4)
C30 Ni1 P1 C10 -57.7(2)
O1 Ni1 P1 C10 118.11(19)
P2 Ni1 P1 C10 -139.9(4)
C30 Ni1 P1 C1 -179.7(2)
O1 Ni1 P1 C1 -3.88(15)
P2 Ni1 P1 C1 98.1(4)
C30 Ni1 P2 C42 47.1(2)
O1 Ni1 P2 C42 -128.82(19)
P1 Ni1 P2 C42 129.4(4)
C30 Ni1 P2 C41 -73.0(2)
O1 Ni1 P2 C41 111.09(16)
P1 Ni1 P2 C41 9.3(4)
C30 Ni1 P2 C48 170.6(2)
O1 Ni1 P2 C48 -5.34(16)
P1 Ni1 P2 C48 -107.2(4)
C83 Ni2 P3 C63 -45.6(2)
O6 Ni2 P3 C63 122.79(18)
P4 Ni2 P3 C63 -121.9(2)
C83 Ni2 P3 C77 75.53(19)
O6 Ni2 P3 C77 -116.12(17)
P4 Ni2 P3 C77 -0.8(2)
C83 Ni2 P3 C54 -167.04(19)
O6 Ni2 P3 C54 1.30(17)
P4 Ni2 P3 C54 116.7(2)
C83 Ni2 P4 C95 -74.22(19)
O6 Ni2 P4 C95 116.95(17)
P3 Ni2 P4 C95 2.1(2)
C83 Ni2 P4 C101 174.0(2)
O6 Ni2 P4 C101 5.2(2)
P3 Ni2 P4 C101 -109.7(2)
C83 Ni2 P4 C89 46.6(2)
O6 Ni2 P4 C89 -122.27(19)
P3 Ni2 P4 C89 122.9(2)
Ni1 O1 S1 O3 159.0(2)
Ni1 O1 S1 O2 28.5(3)
Ni1 O1 S1 C2 -85.4(2)
Ni2 O6 S2 O8 152.3(2)
Ni2 O6 S2 O7 26.7(3)
Ni2 O6 S2 C55 -81.6(3)
C24 P1 C1 C6 -71.3(3)
C10 P1 C1 C6 37.3(3)
Ni1 P1 C1 C6 164.1(3)
C24 P1 C1 C2 104.2(3)
C10 P1 C1 C2 -147.2(3)
Ni1 P1 C1 C2 -20.3(4)
C6 C1 C2 C3 -1.0(6)
P1 C1 C2 C3 -176.5(3)
C6 C1 C2 S1 177.6(3)
P1 C1 C2 S1 2.1(5)
O3 S1 C2 C1 162.8(3)
O2 S1 C2 C1 -72.5(3)
O1 S1 C2 C1 45.0(3)
O3 S1 C2 C3 -18.6(4)
O2 S1 C2 C3 106.1(4)
O1 S1 C2 C3 -136.4(3)
C1 C2 C3 C4 0.8(6)
S1 C2 C3 C4 -177.7(3)
C1 C2 C3 Si1 178.5(3)
S1 C2 C3 Si1 -0.1(6)
C7 Si1 C3 C4 -105.3(4)
C9 Si1 C3 C4 121.8(4)
C8 Si1 C3 C4 9.2(5)
C7 Si1 C3 C2 77.1(5)
C9 Si1 C3 C2 -55.8(5)
C8 Si1 C3 C2 -168.4(5)
C2 C3 C4 C5 0.0(7)
Si1 C3 C4 C5 -178.0(4)
C3 C4 C5 C6 -0.6(7)
C4 C5 C6 C1 0.4(6)
C2 C1 C6 C5 0.3(6)
P1 C1 C6 C5 176.2(3)
C24 P1 C10 C11 -31.5(3)
C1 P1 C10 C11 -136.5(3)
Ni1 P1 C10 C11 95.8(3)
C24 P1 C10 C15 153.2(3)
C1 P1 C10 C15 48.2(4)
Ni1 P1 C10 C15 -79.5(3)
C15 C10 C11 C12 -1.9(6)
P1 C10 C11 C12 -177.4(3)
C10 C11 C12 C13 -0.3(7)
C11 C12 C13 C14 1.3(8)
C12 C13 C14 C15 -0.1(8)
C13 C14 C15 C10 -2.1(7)
C13 C14 C15 C16 174.9(4)
C11 C10 C15 C14 3.0(6)
P1 C10 C15 C14 178.3(3)
C11 C10 C15 C16 -173.8(4)
P1 C10 C15 C16 1.5(6)
C14 C15 C16 C21 68.5(6)
C10 C15 C16 C21 -114.6(5)
C14 C15 C16 C17 -108.2(5)
C10 C15 C16 C17 68.6(6)
C22 O4 C17 C18 -35.9(8)
C22 O4 C17 C16 145.7(5)
C21 C16 C17 O4 -177.2(4)
C15 C16 C17 O4 -0.4(7)
C21 C16 C17 C18 4.4(7)
C15 C16 C17 C18 -178.9(5)
O4 C17 C18 C19 -178.2(5)
C16 C17 C18 C19 0.2(9)
C17 C18 C19 C20 -3.3(10)
C18 C19 C20 C21 1.7(9)
C23 O5 C21 C16 -170.1(5)
C23 O5 C21 C20 11.1(7)
C17 C16 C21 O5 175.2(4)
C15 C16 C21 O5 -1.5(6)
C17 C16 C21 C20 -6.0(7)
C15 C16 C21 C20 177.3(4)
C19 C20 C21 O5 -178.3(5)
C19 C20 C21 C16 3.0(8)
C10 P1 C24 C29 145.8(3)
C1 P1 C24 C29 -105.7(3)
Ni1 P1 C24 C29 19.1(3)
C10 P1 C24 C25 -39.2(4)
C1 P1 C24 C25 69.3(3)
Ni1 P1 C24 C25 -165.9(3)
C29 C24 C25 C26 -0.3(6)
P1 C24 C25 C26 -175.4(3)
C24 C25 C26 C27 1.0(7)
C25 C26 C27 C28 -1.3(7)
C26 C27 C28 C29 1.0(7)
C25 C24 C29 C28 0.0(6)
P1 C24 C29 C28 175.3(3)
C27 C28 C29 C24 -0.4(6)
O1 Ni1 C30 C31 5(2)
P1 Ni1 C30 C31 83.2(3)
P2 Ni1 C30 C31 -103.9(3)
O1 Ni1 C30 C35 -176.2(17)
P1 Ni1 C30 C35 -98.2(3)
P2 Ni1 C30 C35 74.7(3)
C35 C30 C31 C32 -0.8(6)
Ni1 C30 C31 C32 177.9(4)
C30 C31 C32 C33 0.0(8)
C31 C32 C33 C34 0.5(9)
C32 C33 C34 C35 -0.1(9)
C33 C34 C35 C30 -0.8(7)
C31 C30 C35 C34 1.2(6)
Ni1 C30 C35 C34 -177.5(3)
C41 C36 C37 C38 0.8(7)
C36 C37 C38 C39 0.0(8)
C37 C38 C39 C40 -1.3(8)
C38 C39 C40 C41 1.9(7)
C39 C40 C41 C36 -1.1(6)
C39 C40 C41 P2 176.5(3)
C37 C36 C41 C40 -0.2(6)
C37 C36 C41 P2 -177.9(3)
C42 P2 C41 C40 23.5(4)
C48 P2 C41 C40 -83.1(4)
Ni1 P2 C41 C40 152.5(3)
C42 P2 C41 C36 -159.0(3)
C48 P2 C41 C36 94.5(3)
Ni1 P2 C41 C36 -29.9(4)
C41 P2 C42 C47 -128.5(4)
C48 P2 C42 C47 -22.4(4)
Ni1 P2 C42 C47 107.2(3)
C41 P2 C42 C43 52.9(4)
C48 P2 C42 C43 159.0(3)
Ni1 P2 C42 C43 -71.4(4)
C47 C42 C43 C44 2.0(6)
P2 C42 C43 C44 -179.3(3)
C42 C43 C44 C45 -1.1(7)
C43 C44 C45 C46 0.1(8)
C44 C45 C46 C47 0.0(8)
C43 C42 C47 C46 -2.0(6)
P2 C42 C47 C46 179.4(3)
C45 C46 C47 C42 1.0(7)
C42 P2 C48 C53 90.4(4)
C41 P2 C48 C53 -162.9(3)
Ni1 P2 C48 C53 -41.2(4)
C42 P2 C48 C49 -88.5(4)
C41 P2 C48 C49 18.2(4)
Ni1 P2 C48 C49 139.9(3)
C53 C48 C49 C50 -0.5(6)
P2 C48 C49 C50 178.4(3)
C48 C49 C50 C51 -1.1(7)
C49 C50 C51 C52 1.7(8)
C50 C51 C52 C53 -0.7(8)
C51 C52 C53 C48 -1.0(8)
C49 C48 C53 C52 1.5(7)
P2 C48 C53 C52 -177.4(4)
C63 P3 C54 C59 39.9(3)
C77 P3 C54 C59 -69.5(3)
Ni2 P3 C54 C59 165.5(3)
C63 P3 C54 C55 -141.2(3)
C77 P3 C54 C55 109.4(3)
Ni2 P3 C54 C55 -15.6(4)
C59 C54 C55 C56 -6.8(6)
P3 C54 C55 C56 174.4(3)
C59 C54 C55 S2 170.1(3)
P3 C54 C55 S2 -8.8(4)
O8 S2 C55 C54 -174.3(3)
O6 S2 C55 C54 54.3(3)
O7 S2 C55 C54 -57.3(3)
O8 S2 C55 C56 2.7(4)
O6 S2 C55 C56 -128.7(3)
O7 S2 C55 C56 119.6(3)
C54 C55 C56 C57 7.7(6)
S2 C55 C56 C57 -169.1(3)
C54 C55 C56 Si2 -168.2(3)
S2 C55 C56 Si2 15.0(5)
C61 Si2 C56 C57 -127.5(4)
C62 Si2 C56 C57 101.2(3)
C60 Si2 C56 C57 -13.4(4)
C61 Si2 C56 C55 48.3(5)
C62 Si2 C56 C55 -82.9(4)
C60 Si2 C56 C55 162.4(4)
C55 C56 C57 C58 -2.6(6)
Si2 C56 C57 C58 173.9(4)
C56 C57 C58 C59 -3.3(7)
C57 C58 C59 C54 4.5(6)
C55 C54 C59 C58 0.4(6)
P3 C54 C59 C58 179.3(3)
C77 P3 C63 C68 156.5(3)
C54 P3 C63 C68 50.5(3)
Ni2 P3 C63 C68 -77.1(3)
C77 P3 C63 C64 -34.8(3)
C54 P3 C63 C64 -140.9(3)
Ni2 P3 C63 C64 91.5(3)
C68 C63 C64 C65 -0.4(6)
P3 C63 C64 C65 -169.7(3)
C63 C64 C65 C66 0.5(6)
C64 C65 C66 C67 -0.8(7)
C65 C66 C67 C68 1.0(7)
C66 C67 C68 C63 -0.9(6)
C66 C67 C68 C69 -178.1(4)
C64 C63 C68 C67 0.6(5)
P3 C63 C68 C67 169.0(3)
C64 C63 C68 C69 177.6(4)
P3 C63 C68 C69 -14.0(5)
C67 C68 C69 C70 -106.6(5)
C63 C68 C69 C70 76.4(5)
C67 C68 C69 C74 71.2(5)
C63 C68 C69 C74 -105.8(5)
C75 O9 C70 C71 -15.9(6)
C75 O9 C70 C69 165.3(4)
C74 C69 C70 O9 -177.3(3)
C68 C69 C70 O9 0.5(6)
C74 C69 C70 C71 3.9(6)
C68 C69 C70 C71 -178.3(4)
O9 C70 C71 C72 179.8(4)
C69 C70 C71 C72 -1.5(6)
C70 C71 C72 C73 -1.1(7)
C71 C72 C73 C74 1.1(7)
C76 O10 C74 C73 8.2(7)
C76 O10 C74 C69 -173.2(4)
C72 C73 C74 O10 179.9(4)
C72 C73 C74 C69 1.4(7)
C70 C69 C74 O10 177.5(4)
C68 C69 C74 O10 -0.4(6)
C70 C69 C74 C73 -3.8(6)
C68 C69 C74 C73 178.3(4)
C63 P3 C77 C78 139.3(3)
C54 P3 C77 C78 -111.6(3)
Ni2 P3 C77 C78 14.2(4)
C63 P3 C77 C82 -44.9(4)
C54 P3 C77 C82 64.1(4)
Ni2 P3 C77 C82 -170.1(3)
C82 C77 C78 C79 -0.1(6)
P3 C77 C78 C79 175.9(3)
C77 C78 C79 C80 -0.8(7)
C78 C79 C80 C81 0.5(8)
C79 C80 C81 C82 0.8(8)
C80 C81 C82 C77 -1.7(7)
C78 C77 C82 C81 1.4(6)
P3 C77 C82 C81 -174.4(3)
O6 Ni2 C83 C88 -174.0(5)
P3 Ni2 C83 C88 -87.8(3)
P4 Ni2 C83 C88 78.3(3)
O6 Ni2 C83 C84 7.6(9)
P3 Ni2 C83 C84 93.9(3)
P4 Ni2 C83 C84 -100.1(3)
C88 C83 C84 C85 0.4(6)
Ni2 C83 C84 C85 178.9(3)
C83 C84 C85 C86 -0.8(7)
C84 C85 C86 C87 0.9(7)
C85 C86 C87 C88 -0.8(7)
C84 C83 C88 C87 -0.3(6)
Ni2 C83 C88 C87 -178.6(3)
C86 C87 C88 C83 0.4(7)
C95 P4 C89 C94 -120.3(3)
C101 P4 C89 C94 -15.4(4)
Ni2 P4 C89 C94 118.3(3)
C95 P4 C89 C90 59.8(4)
C101 P4 C89 C90 164.7(3)
Ni2 P4 C89 C90 -61.6(4)
C94 C89 C90 C91 0.3(6)
P4 C89 C90 C91 -179.8(3)
C89 C90 C91 C92 0.1(7)
C90 C91 C92 C93 -0.5(7)
C91 C92 C93 C94 0.4(7)
C90 C89 C94 C93 -0.4(6)
P4 C89 C94 C93 179.7(3)
C92 C93 C94 C89 0.0(7)
C101 P4 C95 C100 73.4(4)
C89 P4 C95 C100 179.5(3)
Ni2 P4 C95 C100 -49.4(3)
C101 P4 C95 C96 -102.2(4)
C89 P4 C95 C96 3.9(4)
Ni2 P4 C95 C96 135.0(3)
C100 C95 C96 C97 1.5(6)
P4 C95 C96 C97 177.0(3)
C95 C96 C97 C98 0.5(7)
C96 C97 C98 C99 -2.2(8)
C97 C98 C99 C100 2.0(8)
C98 C99 C100 C95 0.0(7)
C96 C95 C100 C99 -1.7(6)
P4 C95 C100 C99 -177.6(3)
C95 P4 C101 C102 -154.5(4)
C89 P4 C101 C102 97.1(4)
Ni2 P4 C101 C102 -39.4(4)
C95 P4 C101 C106 24.8(4)
C89 P4 C101 C106 -83.6(4)
Ni2 P4 C101 C106 139.9(3)
C106 C101 C102 C103 0.0(7)
P4 C101 C102 C103 179.3(4)
C101 C102 C103 C104 -0.6(9)
C102 C103 C104 C105 2.2(10)
C103 C104 C105 C106 -3.1(10)
C104 C105 C106 C101 2.4(9)
C102 C101 C106 C105 -0.9(8)
P4 C101 C106 C105 179.7(4)
